data_2228620
loop_
_publ_author_name
'Yousuf, Sammer'
'Ahmed, Rida'
'Ali, Zulfiqar'
'Choudhary, M. Iqbal'
'Ng, Seik Weng'

_publ_section_title
;
 (20<i>S</i>)-20-Acetoxy-4-pregnene-3,16-dione from <i>Commiphora
 wightii</i>
;
_journal_coeditor_code XU5092
_journal_issue 12
_journal_name_full 'Acta Crystallographica Section E'
_journal_page_first o3301
_journal_paper_doi 10.1107/S1600536810047987
_journal_volume 66
_journal_year 2010
_chemical_formula_iupac 'C23 H32 O4'
_chemical_formula_moiety 'C23 H32 O4'
_chemical_formula_sum 'C23 H32 O4'
_chemical_formula_weight 372.49
_chemical_name_systematic
;
(20<i>S</i>)-20-Acetoxy-4-pregnene-3,16-dione
;
_space_group_IT_number 1
_symmetry_cell_setting triclinic
_symmetry_space_group_name_Hall 'P 1'
_symmetry_space_group_name_H-M 'P 1'
_atom_sites_solution_hydrogens geom
_atom_sites_solution_primary direct
_atom_sites_solution_secondary difmap
_audit_creation_method SHELXL-97
_cell_angle_alpha 94.1300(10)
_cell_angle_beta 97.0280(10)
_cell_angle_gamma 90.6030(10)
_cell_formula_units_Z 2
_cell_length_a 8.2802(4)
_cell_length_b 8.6819(5)
_cell_length_c 14.1363(7)
_cell_measurement_reflns_used 3395
_cell_measurement_temperature 293(2)
_cell_measurement_theta_max 28.3
_cell_measurement_theta_min 2.4
_cell_volume 1005.78(9)
_computing_cell_refinement 'SAINT (Bruker, 2002)'
_computing_data_collection 'SMART (Bruker, 2002)'
_computing_data_reduction 'SAINT (Bruker, 2002)'
_computing_molecular_graphics 'X-SEED (Barbour, 2001)'
_computing_publication_material 'publCIF (Westrip, 2010)'
_computing_structure_refinement 'SHELXL97 (Sheldrick, 2008)'
_computing_structure_solution 'SHELXS97 (Sheldrick, 2008)'
_diffrn_ambient_temperature 293(2)
_diffrn_measured_fraction_theta_full 0.970
_diffrn_measured_fraction_theta_max 0.970
_diffrn_measurement_device_type 'Bruker SMART APEX'
_diffrn_measurement_method '\w scans'
_diffrn_radiation_monochromator graphite
_diffrn_radiation_source 'fine-focus sealed tube'
_diffrn_radiation_type MoK\a
_diffrn_radiation_wavelength 0.71073
_diffrn_reflns_av_R_equivalents 0.0282
_diffrn_reflns_av_sigmaI/netI 0.0358
_diffrn_reflns_limit_h_max 9
_diffrn_reflns_limit_h_min -9
_diffrn_reflns_limit_k_max 9
_diffrn_reflns_limit_k_min -10
_diffrn_reflns_limit_l_max 16
_diffrn_reflns_limit_l_min -7
_diffrn_reflns_number 4968
_diffrn_reflns_theta_full 25.00
_diffrn_reflns_theta_max 25.00
_diffrn_reflns_theta_min 1.46
_diffrn_standards_decay_% 0
_diffrn_standards_interval_count 0
_diffrn_standards_interval_time 0
_diffrn_standards_number 0
_exptl_absorpt_coefficient_mu 0.082
_exptl_absorpt_correction_type none
_exptl_crystal_colour Colorless
_exptl_crystal_density_diffrn 1.230
_exptl_crystal_density_method 'not measured'
_exptl_crystal_description Block
_exptl_crystal_F_000 404
_exptl_crystal_size_max 0.4
_exptl_crystal_size_mid 0.3
_exptl_crystal_size_min 0.2
_refine_diff_density_max 0.284
_refine_diff_density_min -0.222
_refine_ls_extinction_method none
_refine_ls_goodness_of_fit_ref 1.054
_refine_ls_hydrogen_treatment constr
_refine_ls_matrix_type full
_refine_ls_number_parameters 495
_refine_ls_number_reflns 3440
_refine_ls_number_restraints 3
_refine_ls_restrained_S_all 1.053
_refine_ls_R_factor_all 0.0422
_refine_ls_R_factor_gt 0.0412
_refine_ls_shift/su_max 0.001
_refine_ls_shift/su_mean 0.001
_refine_ls_structure_factor_coef Fsqd
_refine_ls_weighting_details 'calc w=1/[\s^2^(Fo^2^)+(0.0800P)^2^+0.1003P] where P=(Fo^2^+2Fc^2^)/3'
_refine_ls_weighting_scheme calc
_refine_ls_wR_factor_gt 0.1082
_refine_ls_wR_factor_ref 0.1108
_reflns_number_gt 3340
_reflns_number_total 3440
_reflns_threshold_expression I>2\s(I)
_cod_data_source_file xu5092.cif
_cod_data_source_block I
_cod_database_code 2228620
_cod_database_fobs_code 2228620

loop_
_symmetry_equiv_pos_as_xyz
'x, y, z'

loop_
_atom_site_type_symbol
_atom_site_label
_atom_site_fract_x
_atom_site_fract_y
_atom_site_fract_z
_atom_site_U_iso_or_equiv
_atom_site_adp_type
_atom_site_calc_flag
_atom_site_refinement_flags
_atom_site_occupancy
_atom_site_disorder_assembly
_atom_site_disorder_group
O O1 0.2485(3) 0.2488(3) 0.00029(16) 0.0335(6) Uani d . 1 . .
O O2 -0.3659(3) 0.3251(3) 0.65217(16) 0.0250(5) Uani d . 1 . .
O O3 0.1541(2) 0.3512(2) 0.75785(14) 0.0192(4) Uani d . 1 . .
O O4 0.1920(3) 0.5699(3) 0.85416(18) 0.0335(6) Uani d . 1 . .
O O5 1.0521(3) 1.0060(3) 1.23280(15) 0.0321(6) Uani d . 1 . .
O O6 0.1200(3) 0.9567(2) 0.59102(15) 0.0237(5) Uani d . 1 . .
O O7 0.5908(2) 0.9323(2) 0.47823(14) 0.0189(4) Uani d . 1 . .
O O8 0.5936(3) 0.7041(3) 0.39246(18) 0.0346(6) Uani d . 1 . .
C C1 0.1898(4) 0.6166(4) 0.2800(2) 0.0268(7) Uani d . 1 . .
H H1A 0.2111 0.6509 0.2196 0.040 Uiso calc R 1 . .
H H1B 0.2814 0.6425 0.3272 0.040 Uiso calc R 1 . .
H H1C 0.0947 0.6663 0.2992 0.040 Uiso calc R 1 . .
C C2 0.1611(4) 0.4405(3) 0.2706(2) 0.0200(6) Uani d . 1 . .
C C3 0.3192(4) 0.3581(4) 0.2519(2) 0.0269(7) Uani d . 1 . .
H H3A 0.4079 0.4015 0.2975 0.032 Uiso calc R 1 . .
H H3B 0.3077 0.2496 0.2625 0.032 Uiso calc R 1 . .
C C4 0.3626(4) 0.3723(4) 0.1505(2) 0.0298(7) Uani d . 1 . .
H H4A 0.3864 0.4796 0.1419 0.036 Uiso calc R 1 . .
H H4B 0.4595 0.3136 0.1420 0.036 Uiso calc R 1 . .
C C5 0.2258(4) 0.3138(4) 0.0768(2) 0.0256(7) Uani d . 1 . .
C C6 0.0621(4) 0.3419(4) 0.1015(2) 0.0236(7) Uani d . 1 . .
H H6 -0.0253 0.3167 0.0549 0.028 Uiso calc R 1 . .
C C7 0.0292(4) 0.4017(3) 0.1871(2) 0.0199(6) Uani d . 1 . .
C C8 -0.1438(4) 0.4368(4) 0.2032(2) 0.0252(7) Uani d . 1 . .
H H8A -0.2171 0.3968 0.1479 0.030 Uiso calc R 1 . .
H H8B -0.1566 0.5478 0.2104 0.030 Uiso calc R 1 . .
C C9 -0.1890(4) 0.3649(4) 0.2923(2) 0.0233(7) Uani d . 1 . .
H H9A -0.2987 0.3933 0.3028 0.028 Uiso calc R 1 . .
H H9B -0.1860 0.2532 0.2830 0.028 Uiso calc R 1 . .
C C10 -0.0702(3) 0.4211(3) 0.3791(2) 0.0172(6) Uani d . 1 . .
H H10 -0.0778 0.5335 0.3895 0.021 Uiso calc R 1 . .
C C11 0.1060(3) 0.3806(3) 0.3636(2) 0.0171(6) Uani d . 1 . .
H H11 0.1089 0.2677 0.3558 0.021 Uiso calc R 1 . .
C C12 0.2261(4) 0.4297(3) 0.45342(19) 0.0183(6) Uani d . 1 . .
H H12A 0.3336 0.3936 0.4435 0.022 Uiso calc R 1 . .
H H12B 0.2318 0.5416 0.4617 0.022 Uiso calc R 1 . .
C C13 0.1786(3) 0.3666(3) 0.5454(2) 0.0174(6) Uani d . 1 . .
H H13A 0.1887 0.2552 0.5416 0.021 Uiso calc R 1 . .
H H13B 0.2527 0.4092 0.5997 0.021 Uiso calc R 1 . .
C C14 0.0042(3) 0.4081(3) 0.56053(19) 0.0150(6) Uani d . 1 . .
C C15 -0.0106(4) 0.5830(3) 0.5827(2) 0.0200(6) Uani d . 1 . .
H H15A 0.0221 0.6368 0.5310 0.030 Uiso calc R 1 . .
H H15B 0.0583 0.6148 0.6406 0.030 Uiso calc R 1 . .
H H15C -0.1215 0.6064 0.5904 0.030 Uiso calc R 1 . .
C C16 -0.1070(3) 0.3466(3) 0.46947(19) 0.0160(6) Uani d . 1 . .
H H16 -0.0842 0.2365 0.4595 0.019 Uiso calc R 1 . .
C C17 -0.2799(4) 0.3562(3) 0.4976(2) 0.0197(6) Uani d . 1 . .
H H17A -0.3264 0.4561 0.4857 0.024 Uiso calc R 1 . .
H H17B -0.3503 0.2760 0.4626 0.024 Uiso calc R 1 . .
C C18 -0.2555(4) 0.3326(3) 0.6037(2) 0.0180(6) Uani d . 1 . .
C C19 -0.0724(3) 0.3211(3) 0.6372(2) 0.0166(6) Uani d . 1 . .
H H19 -0.0441 0.2121 0.6285 0.020 Uiso calc R 1 . .
C C20 -0.0217(3) 0.3736(3) 0.7419(2) 0.0183(6) Uani d . 1 . .
H H20 -0.0455 0.4832 0.7533 0.022 Uiso calc R 1 . .
C C21 -0.0954(4) 0.2809(4) 0.8131(2) 0.0227(6) Uani d . 1 . .
H H21A -0.0495 0.3160 0.8767 0.034 Uiso calc R 1 . .
H H21B -0.0724 0.1736 0.8013 0.034 Uiso calc R 1 . .
H H21C -0.2111 0.2944 0.8063 0.034 Uiso calc R 1 . .
C C22 0.2442(4) 0.4532(3) 0.8198(2) 0.0198(6) Uani d . 1 . .
C C23 0.4153(4) 0.3996(4) 0.8376(2) 0.0249(7) Uani d . 1 . .
H H23A 0.4812 0.4786 0.8755 0.037 Uiso calc R 1 . .
H H23B 0.4572 0.3787 0.7777 0.037 Uiso calc R 1 . .
H H23C 0.4175 0.3072 0.8711 0.037 Uiso calc R 1 . .
C C24 0.8266(4) 0.6592(4) 0.9568(2) 0.0248(6) Uani d . 1 . .
H H24A 0.8741 0.6256 1.0170 0.037 Uiso calc R 1 . .
H H24B 0.8924 0.6262 0.9080 0.037 Uiso calc R 1 . .
H H24C 0.7190 0.6152 0.9410 0.037 Uiso calc R 1 . .
C C25 0.8174(4) 0.8369(3) 0.96365(19) 0.0180(6) Uani d . 1 . .
C C26 0.9907(4) 0.9082(4) 0.9777(2) 0.0239(7) Uani d . 1 . .
H H26A 1.0528 0.8587 0.9306 0.029 Uiso calc R 1 . .
H H26B 0.9841 1.0169 0.9664 0.029 Uiso calc R 1 . .
C C27 1.0807(4) 0.8922(4) 1.0769(2) 0.0268(7) Uani d . 1 . .
H H27A 1.1021 0.7840 1.0850 0.032 Uiso calc R 1 . .
H H27B 1.1846 0.9469 1.0827 0.032 Uiso calc R 1 . .
C C28 0.9851(4) 0.9551(4) 1.1542(2) 0.0240(7) Uani d . 1 . .
C C29 0.8083(4) 0.9441(4) 1.1330(2) 0.0253(7) Uani d . 1 . .
H H29 0.7465 0.9798 1.1804 0.030 Uiso calc R 1 . .
C C30 0.7293(4) 0.8859(3) 1.0493(2) 0.0217(7) Uani d . 1 . .
C C31 0.5485(4) 0.8600(4) 1.0375(2) 0.0276(7) Uani d . 1 . .
H H31A 0.5049 0.9065 1.0933 0.033 Uiso calc R 1 . .
H H31B 0.5246 0.7500 1.0335 0.033 Uiso calc R 1 . .
C C32 0.4645(4) 0.9291(4) 0.9476(2) 0.0256(7) Uani d . 1 . .
H H32A 0.3490 0.9038 0.9400 0.031 Uiso calc R 1 . .
H H32B 0.4773 1.0407 0.9544 0.031 Uiso calc R 1 . .
C C33 0.5384(4) 0.8652(3) 0.8596(2) 0.0180(6) Uani d . 1 . .
H H33 0.5187 0.7533 0.8512 0.022 Uiso calc R 1 . .
C C34 0.7233(3) 0.8976(3) 0.87123(19) 0.0161(6) Uani d . 1 . .
H H34 0.7366 1.0103 0.8785 0.019 Uiso calc R 1 . .
C C35 0.7982(4) 0.8454(3) 0.7801(2) 0.0184(6) Uani d . 1 . .
H H35 0.7948 0.7334 0.7723 0.022 Uiso calc R 1 . .
H H35B 0.9115 0.8787 0.7879 0.022 Uiso calc R 1 . .
C C36 0.7109(3) 0.9090(3) 0.6891(2) 0.0177(6) Uani d . 1 . .
H H36A 0.7282 1.0200 0.6922 0.021 Uiso calc R 1 . .
H H36B 0.7573 0.8642 0.6339 0.021 Uiso calc R 1 . .
C C37 0.5281(3) 0.8725(3) 0.67725(19) 0.0150(6) Uani d . 1 . .
C C38 0.4955(4) 0.6982(3) 0.6570(2) 0.0204(6) Uani d . 1 . .
H H38A 0.5381 0.6634 0.5991 0.031 Uiso calc R 1 . .
H H38B 0.3803 0.6775 0.6499 0.031 Uiso calc R 1 . .
H H38C 0.5475 0.6447 0.7091 0.031 Uiso calc R 1 . .
C C39 0.4629(3) 0.9379(3) 0.76972(19) 0.0167(6) Uani d . 1 . .
H H39 0.4946 1.0476 0.7781 0.020 Uiso calc R 1 . .
C C40 0.2778(4) 0.9317(4) 0.7444(2) 0.0205(6) Uani d . 1 . .
H H40A 0.2329 0.8335 0.7585 0.025 Uiso calc R 1 . .
H H40B 0.2273 1.0144 0.7795 0.025 Uiso calc R 1 . .
C C41 0.2523(4) 0.9512(3) 0.6378(2) 0.0184(6) Uani d . 1 . .
C C42 0.4199(3) 0.9600(3) 0.6019(2) 0.0162(6) Uani d . 1 . .
H H42 0.4559 1.0686 0.6100 0.019 Uiso calc R 1 . .
C C43 0.4216(4) 0.9065(3) 0.4966(2) 0.0192(6) Uani d . 1 . .
H H43 0.3931 0.7962 0.4862 0.023 Uiso calc R 1 . .
C C44 0.3164(4) 0.9962(4) 0.4253(2) 0.0240(7) Uani d . 1 . .
H H44A 0.3299 0.9570 0.3615 0.036 Uiso calc R 1 . .
H H44B 0.3481 1.1035 0.4339 0.036 Uiso calc R 1 . .
H H44C 0.2043 0.9850 0.4352 0.036 Uiso calc R 1 . .
C C45 0.6574(4) 0.8269(3) 0.4217(2) 0.0204(6) Uani d . 1 . .
C C46 0.8215(4) 0.8812(4) 0.4021(2) 0.0262(7) Uani d . 1 . .
H H46A 0.8667 0.8047 0.3609 0.039 Uiso calc R 1 . .
H H46B 0.8922 0.8973 0.4612 0.039 Uiso calc R 1 . .
H H46C 0.8110 0.9765 0.3715 0.039 Uiso calc R 1 . .

loop_
_atom_site_aniso_label
_atom_site_aniso_U_11
_atom_site_aniso_U_22
_atom_site_aniso_U_33
_atom_site_aniso_U_12
_atom_site_aniso_U_13
_atom_site_aniso_U_23
O1 0.0412(15) 0.0379(13) 0.0235(12) 0.0034(11) 0.0133(10) 0.0012(10)
O2 0.0210(11) 0.0307(12) 0.0252(11) -0.0001(9) 0.0088(9) 0.0052(9)
O3 0.0203(11) 0.0211(10) 0.0161(10) -0.0008(9) 0.0024(8) 0.0001(8)
O4 0.0271(12) 0.0255(12) 0.0452(14) -0.0027(10) 0.0017(10) -0.0113(10)
O5 0.0362(14) 0.0370(13) 0.0204(11) -0.0050(11) -0.0074(10) 0.0026(10)
O6 0.0159(11) 0.0266(11) 0.0278(11) -0.0007(9) -0.0031(9) 0.0060(9)
O7 0.0198(11) 0.0203(10) 0.0167(10) -0.0015(8) 0.0027(8) 0.0023(8)
O8 0.0313(14) 0.0257(12) 0.0463(15) -0.0016(10) 0.0102(11) -0.0094(10)
C1 0.0327(18) 0.0287(16) 0.0193(15) -0.0077(13) 0.0014(13) 0.0081(12)
C2 0.0175(15) 0.0272(16) 0.0162(14) -0.0026(12) 0.0041(11) 0.0062(12)
C3 0.0210(16) 0.0415(19) 0.0195(15) 0.0023(14) 0.0048(12) 0.0062(13)
C4 0.0222(17) 0.046(2) 0.0244(16) 0.0004(14) 0.0113(14) 0.0072(14)
C5 0.0350(19) 0.0254(16) 0.0187(15) 0.0040(14) 0.0087(13) 0.0078(12)
C6 0.0259(17) 0.0267(16) 0.0184(14) -0.0007(13) 0.0009(12) 0.0070(12)
C7 0.0199(16) 0.0214(15) 0.0191(14) -0.0005(12) 0.0025(12) 0.0065(11)
C8 0.0218(16) 0.0356(17) 0.0182(15) 0.0033(13) 0.0003(12) 0.0057(13)
C9 0.0181(15) 0.0329(17) 0.0193(15) 0.0006(13) 0.0032(12) 0.0025(12)
C10 0.0176(15) 0.0192(14) 0.0155(14) 0.0001(11) 0.0038(11) 0.0027(11)
C11 0.0173(15) 0.0202(14) 0.0143(13) -0.0006(11) 0.0028(11) 0.0030(11)
C12 0.0153(14) 0.0237(14) 0.0165(14) -0.0036(12) 0.0033(11) 0.0031(11)
C13 0.0163(15) 0.0203(14) 0.0153(13) -0.0046(12) 0.0003(11) 0.0018(11)
C14 0.0167(14) 0.0154(13) 0.0133(13) -0.0024(11) 0.0032(11) 0.0025(10)
C15 0.0270(16) 0.0187(14) 0.0147(13) -0.0030(12) 0.0033(11) 0.0021(11)
C16 0.0161(14) 0.0177(14) 0.0143(13) 0.0005(11) 0.0019(11) 0.0031(11)
C17 0.0153(14) 0.0221(14) 0.0222(15) -0.0014(11) 0.0043(12) 0.0012(12)
C18 0.0181(15) 0.0128(13) 0.0239(14) -0.0022(11) 0.0068(12) -0.0009(11)
C19 0.0191(15) 0.0137(13) 0.0183(14) 0.0008(11) 0.0066(11) 0.0032(10)
C20 0.0182(15) 0.0182(14) 0.0193(14) -0.0017(12) 0.0050(11) 0.0030(11)
C21 0.0239(16) 0.0269(16) 0.0184(14) -0.0044(13) 0.0065(12) 0.0042(12)
C22 0.0225(16) 0.0197(15) 0.0179(14) -0.0049(12) 0.0047(12) 0.0025(12)
C23 0.0252(17) 0.0266(16) 0.0233(15) -0.0054(13) 0.0038(13) 0.0048(12)
C24 0.0292(17) 0.0247(15) 0.0208(14) 0.0026(13) 0.0005(12) 0.0072(12)
C25 0.0185(14) 0.0234(15) 0.0125(13) 0.0005(12) 0.0010(11) 0.0050(11)
C26 0.0223(16) 0.0302(16) 0.0197(15) -0.0018(13) 0.0035(12) 0.0044(12)
C27 0.0184(16) 0.0375(18) 0.0242(16) -0.0020(14) -0.0020(12) 0.0094(13)
C28 0.0307(17) 0.0233(15) 0.0176(15) -0.0009(13) -0.0019(13) 0.0064(12)
C29 0.0321(18) 0.0293(16) 0.0155(14) 0.0049(14) 0.0040(13) 0.0048(12)
C30 0.0254(17) 0.0220(15) 0.0184(14) 0.0035(13) 0.0021(12) 0.0069(12)
C31 0.0216(16) 0.046(2) 0.0167(15) -0.0016(14) 0.0069(12) 0.0046(13)
C32 0.0175(15) 0.0396(19) 0.0194(15) 0.0011(14) 0.0025(12) -0.0003(13)
C33 0.0170(15) 0.0198(14) 0.0175(14) -0.0008(11) 0.0025(11) 0.0028(11)
C34 0.0176(15) 0.0153(13) 0.0156(14) 0.0011(11) 0.0016(11) 0.0029(11)
C35 0.0137(14) 0.0229(15) 0.0189(14) -0.0002(11) 0.0022(11) 0.0026(11)
C36 0.0153(14) 0.0224(14) 0.0154(13) 0.0012(11) 0.0024(11) 0.0006(11)
C37 0.0135(14) 0.0169(14) 0.0143(13) 0.0014(11) 0.0006(11) -0.0003(10)
C38 0.0242(15) 0.0178(14) 0.0191(14) 0.0020(12) 0.0020(12) 0.0011(11)
C39 0.0160(14) 0.0183(14) 0.0160(14) -0.0009(11) 0.0031(11) 0.0007(11)
C40 0.0160(15) 0.0233(15) 0.0224(15) 0.0005(11) 0.0041(11) 0.0004(12)
C41 0.0170(15) 0.0111(13) 0.0262(15) -0.0021(11) 0.0010(12) -0.0015(11)
C42 0.0196(15) 0.0125(13) 0.0160(13) -0.0021(11) 0.0005(11) -0.0005(10)
C43 0.0185(15) 0.0225(15) 0.0160(14) -0.0010(12) 0.0003(11) 0.0013(11)
C44 0.0261(16) 0.0276(16) 0.0181(15) -0.0001(13) -0.0001(12) 0.0040(12)
C45 0.0257(16) 0.0208(15) 0.0137(13) 0.0033(12) -0.0024(12) 0.0019(11)
C46 0.0274(17) 0.0286(16) 0.0232(16) 0.0031(13) 0.0042(13) 0.0033(12)

loop_
_atom_type_symbol
_atom_type_description
_atom_type_scat_dispersion_real
_atom_type_scat_dispersion_imag
_atom_type_scat_source
C C 0.0033 0.0000 'International Tables Vol C Tables 4.2.6.8 and 6.1.1.4'
H H 0.0000 0.0000 'International Tables Vol C Tables 4.2.6.8 and 6.1.1.4'
O O 0.0106 0.0000 'International Tables Vol C Tables 4.2.6.8 and 6.1.1.4'

loop_
_geom_angle_atom_site_label_1
_geom_angle_atom_site_label_2
_geom_angle_atom_site_label_3
_geom_angle_site_symmetry_1
_geom_angle_site_symmetry_3
_geom_angle
_geom_angle_publ_flag
C22 O3 C20 . . 117.8(2) ?
C45 O7 C43 . . 118.4(2) ?
C2 C1 H1A . . 109.5 ?
C2 C1 H1B . . 109.5 ?
H1A C1 H1B . . 109.5 ?
C2 C1 H1C . . 109.5 ?
H1A C1 H1C . . 109.5 ?
H1B C1 H1C . . 109.5 ?
C7 C2 C1 . . 108.1(2) ?
C7 C2 C3 . . 109.8(2) ?
C1 C2 C3 . . 110.1(3) ?
C7 C2 C11 . . 109.3(2) ?
C1 C2 C11 . . 111.7(2) ?
C3 C2 C11 . . 107.8(2) ?
C4 C3 C2 . . 113.3(3) ?
C4 C3 H3A . . 108.9 ?
C2 C3 H3A . . 108.9 ?
C4 C3 H3B . . 108.9 ?
C2 C3 H3B . . 108.9 ?
H3A C3 H3B . . 107.7 ?
C5 C4 C3 . . 111.2(3) ?
C5 C4 H4A . . 109.4 ?
C3 C4 H4A . . 109.4 ?
C5 C4 H4B . . 109.4 ?
C3 C4 H4B . . 109.4 ?
H4A C4 H4B . . 108.0 ?
O1 C5 C6 . . 121.6(3) ?
O1 C5 C4 . . 122.6(3) ?
C6 C5 C4 . . 115.7(3) ?
C7 C6 C5 . . 124.3(3) ?
C7 C6 H6 . . 117.8 ?
C5 C6 H6 . . 117.8 ?
C6 C7 C8 . . 120.1(3) ?
C6 C7 C2 . . 122.7(3) ?
C8 C7 C2 . . 117.1(3) ?
C7 C8 C9 . . 111.3(2) ?
C7 C8 H8A . . 109.4 ?
C9 C8 H8A . . 109.4 ?
C7 C8 H8B . . 109.4 ?
C9 C8 H8B . . 109.4 ?
H8A C8 H8B . . 108.0 ?
C10 C9 C8 . . 110.0(3) ?
C10 C9 H9A . . 109.7 ?
C8 C9 H9A . . 109.7 ?
C10 C9 H9B . . 109.7 ?
C8 C9 H9B . . 109.7 ?
H9A C9 H9B . . 108.2 ?
C9 C10 C16 . . 111.7(2) ?
C9 C10 C11 . . 110.9(2) ?
C16 C10 C11 . . 107.3(2) ?
C9 C10 H10 . . 109.0 ?
C16 C10 H10 . . 109.0 ?
C11 C10 H10 . . 109.0 ?
C10 C11 C12 . . 111.1(2) ?
C10 C11 C2 . . 114.1(2) ?
C12 C11 C2 . . 112.4(2) ?
C10 C11 H11 . . 106.2 ?
C12 C11 H11 . . 106.2 ?
C2 C11 H11 . . 106.2 ?
C13 C12 C11 . . 113.5(2) ?
C13 C12 H12A . . 108.9 ?
C11 C12 H12A . . 108.9 ?
C13 C12 H12B . . 108.9 ?
C11 C12 H12B . . 108.9 ?
H12A C12 H12B . . 107.7 ?
C14 C13 C12 . . 111.3(2) ?
C14 C13 H13A . . 109.4 ?
C12 C13 H13A . . 109.4 ?
C14 C13 H13B . . 109.4 ?
C12 C13 H13B . . 109.4 ?
H13A C13 H13B . . 108.0 ?
C13 C14 C15 . . 111.0(2) ?
C13 C14 C16 . . 107.1(2) ?
C15 C14 C16 . . 112.7(2) ?
C13 C14 C19 . . 116.4(2) ?
C15 C14 C19 . . 109.1(2) ?
C16 C14 C19 . . 100.1(2) ?
C14 C15 H15A . . 109.5 ?
C14 C15 H15B . . 109.5 ?
H15A C15 H15B . . 109.5 ?
C14 C15 H15C . . 109.5 ?
H15A C15 H15C . . 109.5 ?
H15B C15 H15C . . 109.5 ?
C17 C16 C10 . . 118.7(2) ?
C17 C16 C14 . . 104.6(2) ?
C10 C16 C14 . . 113.4(2) ?
C17 C16 H16 . . 106.4 ?
C10 C16 H16 . . 106.4 ?
C14 C16 H16 . . 106.4 ?
C18 C17 C16 . . 103.3(2) ?
C18 C17 H17A . . 111.1 ?
C16 C17 H17A . . 111.1 ?
C18 C17 H17B . . 111.1 ?
C16 C17 H17B . . 111.1 ?
H17A C17 H17B . . 109.1 ?
O2 C18 C17 . . 123.8(3) ?
O2 C18 C19 . . 127.0(3) ?
C17 C18 C19 . . 109.2(2) ?
C20 C19 C18 . . 114.8(2) ?
C20 C19 C14 . . 117.7(2) ?
C18 C19 C14 . . 101.8(2) ?
C20 C19 H19 . . 107.3 ?
C18 C19 H19 . . 107.3 ?
C14 C19 H19 . . 107.3 ?
O3 C20 C21 . . 106.5(2) ?
O3 C20 C19 . . 105.3(2) ?
C21 C20 C19 . . 115.3(2) ?
O3 C20 H20 . . 109.8 ?
C21 C20 H20 . . 109.8 ?
C19 C20 H20 . . 109.8 ?
C20 C21 H21A . . 109.5 ?
C20 C21 H21B . . 109.5 ?
H21A C21 H21B . . 109.5 ?
C20 C21 H21C . . 109.5 ?
H21A C21 H21C . . 109.5 ?
H21B C21 H21C . . 109.5 ?
O4 C22 O3 . . 124.0(3) ?
O4 C22 C23 . . 125.9(3) ?
O3 C22 C23 . . 110.2(3) ?
C22 C23 H23A . . 109.5 ?
C22 C23 H23B . . 109.5 ?
H23A C23 H23B . . 109.5 ?
C22 C23 H23C . . 109.5 ?
H23A C23 H23C . . 109.5 ?
H23B C23 H23C . . 109.5 ?
C25 C24 H24A . . 109.5 ?
C25 C24 H24B . . 109.5 ?
H24A C24 H24B . . 109.5 ?
C25 C24 H24C . . 109.5 ?
H24A C24 H24C . . 109.5 ?
H24B C24 H24C . . 109.5 ?
C30 C25 C26 . . 109.9(2) ?
C30 C25 C24 . . 107.9(2) ?
C26 C25 C24 . . 109.7(2) ?
C30 C25 C34 . . 109.3(2) ?
C26 C25 C34 . . 108.2(2) ?
C24 C25 C34 . . 111.8(2) ?
C27 C26 C25 . . 113.5(2) ?
C27 C26 H26A . . 108.9 ?
C25 C26 H26A . . 108.9 ?
C27 C26 H26B . . 108.9 ?
C25 C26 H26B . . 108.9 ?
H26A C26 H26B . . 107.7 ?
C28 C27 C26 . . 111.9(3) ?
C28 C27 H27A . . 109.2 ?
C26 C27 H27A . . 109.2 ?
C28 C27 H27B . . 109.2 ?
C26 C27 H27B . . 109.2 ?
H27A C27 H27B . . 107.9 ?
O5 C28 C29 . . 121.8(3) ?
O5 C28 C27 . . 121.7(3) ?
C29 C28 C27 . . 116.4(3) ?
C30 C29 C28 . . 124.1(3) ?
C30 C29 H29 . . 117.9 ?
C28 C29 H29 . . 117.9 ?
C29 C30 C31 . . 120.7(3) ?
C29 C30 C25 . . 122.5(3) ?
C31 C30 C25 . . 116.8(3) ?
C30 C31 C32 . . 112.1(3) ?
C30 C31 H31A . . 109.2 ?
C32 C31 H31A . . 109.2 ?
C30 C31 H31B . . 109.2 ?
C32 C31 H31B . . 109.2 ?
H31A C31 H31B . . 107.9 ?
C33 C32 C31 . . 110.1(3) ?
C33 C32 H32A . . 109.6 ?
C31 C32 H32A . . 109.6 ?
C33 C32 H32B . . 109.6 ?
C31 C32 H32B . . 109.6 ?
H32A C32 H32B . . 108.1 ?
C32 C33 C39 . . 111.3(2) ?
C32 C33 C34 . . 110.9(2) ?
C39 C33 C34 . . 108.0(2) ?
C32 C33 H33 . . 108.9 ?
C39 C33 H33 . . 108.9 ?
C34 C33 H33 . . 108.9 ?
C35 C34 C33 . . 111.7(2) ?
C35 C34 C25 . . 112.8(2) ?
C33 C34 C25 . . 114.1(2) ?
C35 C34 H34 . . 105.8 ?
C33 C34 H34 . . 105.8 ?
C25 C34 H34 . . 105.8 ?
C34 C35 C36 . . 113.5(2) ?
C34 C35 H35 . . 108.9 ?
C36 C35 H35 . . 108.9 ?
C34 C35 H35B . . 108.9 ?
C36 C35 H35B . . 108.9 ?
H35 C35 H35B . . 107.7 ?
C37 C36 C35 . . 111.6(2) ?
C37 C36 H36A . . 109.3 ?
C35 C36 H36A . . 109.3 ?
C37 C36 H36B . . 109.3 ?
C35 C36 H36B . . 109.3 ?
H36A C36 H36B . . 108.0 ?
C36 C37 C38 . . 110.7(2) ?
C36 C37 C39 . . 107.0(2) ?
C38 C37 C39 . . 112.7(2) ?
C36 C37 C42 . . 116.8(2) ?
C38 C37 C42 . . 109.1(2) ?
C39 C37 C42 . . 100.1(2) ?
C37 C38 H38A . . 109.5 ?
C37 C38 H38B . . 109.5 ?
H38A C38 H38B . . 109.5 ?
C37 C38 H38C . . 109.5 ?
H38A C38 H38C . . 109.5 ?
H38B C38 H38C . . 109.5 ?
C33 C39 C40 . . 119.0(2) ?
C33 C39 C37 . . 113.6(2) ?
C40 C39 C37 . . 104.2(2) ?
C33 C39 H39 . . 106.4 ?
C40 C39 H39 . . 106.4 ?
C37 C39 H39 . . 106.4 ?
C41 C40 C39 . . 104.0(2) ?
C41 C40 H40A . . 111.0 ?
C39 C40 H40A . . 111.0 ?
C41 C40 H40B . . 111.0 ?
C39 C40 H40B . . 111.0 ?
H40A C40 H40B . . 109.0 ?
O6 C41 C40 . . 124.1(3) ?
O6 C41 C42 . . 127.3(3) ?
C40 C41 C42 . . 108.5(2) ?
C43 C42 C41 . . 115.0(2) ?
C43 C42 C37 . . 117.6(2) ?
C41 C42 C37 . . 102.0(2) ?
C43 C42 H42 . . 107.2 ?
C41 C42 H42 . . 107.2 ?
C37 C42 H42 . . 107.2 ?
O7 C43 C44 . . 106.1(2) ?
O7 C43 C42 . . 104.9(2) ?
C44 C43 C42 . . 116.0(2) ?
O7 C43 H43 . . 109.9 ?
C44 C43 H43 . . 109.9 ?
C42 C43 H43 . . 109.9 ?
C43 C44 H44A . . 109.5 ?
C43 C44 H44B . . 109.5 ?
H44A C44 H44B . . 109.5 ?
C43 C44 H44C . . 109.5 ?
H44A C44 H44C . . 109.5 ?
H44B C44 H44C . . 109.5 ?
O8 C45 O7 . . 123.9(3) ?
O8 C45 C46 . . 125.3(3) ?
O7 C45 C46 . . 110.8(2) ?
C45 C46 H46A . . 109.5 ?
C45 C46 H46B . . 109.5 ?
H46A C46 H46B . . 109.5 ?
C45 C46 H46C . . 109.5 ?
H46A C46 H46C . . 109.5 ?
H46B C46 H46C . . 109.5 ?

loop_
_geom_bond_atom_site_label_1
_geom_bond_atom_site_label_2
_geom_bond_site_symmetry_2
_geom_bond_distance
_geom_bond_publ_flag
O1 C5 . 1.220(4) ?
O2 C18 . 1.211(4) ?
O3 C22 . 1.349(4) ?
O3 C20 . 1.463(3) ?
O4 C22 . 1.200(4) ?
O5 C28 . 1.229(4) ?
O6 C41 . 1.212(4) ?
O7 C45 . 1.339(4) ?
O7 C43 . 1.473(4) ?
O8 C45 . 1.207(4) ?
C1 C2 . 1.539(4) ?
C1 H1A . 0.9600 ?
C1 H1B . 0.9600 ?
C1 H1C . 0.9600 ?
C2 C7 . 1.522(4) ?
C2 C3 . 1.540(4) ?
C2 C11 . 1.565(4) ?
C3 C4 . 1.532(4) ?
C3 H3A . 0.9700 ?
C3 H3B . 0.9700 ?
C4 C5 . 1.500(5) ?
C4 H4A . 0.9700 ?
C4 H4B . 0.9700 ?
C5 C6 . 1.459(4) ?
C6 C7 . 1.342(4) ?
C6 H6 . 0.9300 ?
C7 C8 . 1.509(4) ?
C8 C9 . 1.529(4) ?
C8 H8A . 0.9700 ?
C8 H8B . 0.9700 ?
C9 C10 . 1.523(4) ?
C9 H9A . 0.9700 ?
C9 H9B . 0.9700 ?
C10 C16 . 1.534(4) ?
C10 C11 . 1.542(4) ?
C10 H10 . 0.9800 ?
C11 C12 . 1.545(4) ?
C11 H11 . 0.9800 ?
C12 C13 . 1.539(4) ?
C12 H12A . 0.9700 ?
C12 H12B . 0.9700 ?
C13 C14 . 1.528(4) ?
C13 H13A . 0.9700 ?
C13 H13B . 0.9700 ?
C14 C15 . 1.537(4) ?
C14 C16 . 1.546(4) ?
C14 C19 . 1.558(4) ?
C15 H15A . 0.9600 ?
C15 H15B . 0.9600 ?
C15 H15C . 0.9600 ?
C16 C17 . 1.533(4) ?
C16 H16 . 0.9800 ?
C17 C18 . 1.518(4) ?
C17 H17A . 0.9700 ?
C17 H17B . 0.9700 ?
C18 C19 . 1.538(4) ?
C19 C20 . 1.523(4) ?
C19 H19 . 0.9800 ?
C20 C21 . 1.512(4) ?
C20 H20 . 0.9800 ?
C21 H21A . 0.9600 ?
C21 H21B . 0.9600 ?
C21 H21C . 0.9600 ?
C22 C23 . 1.494(4) ?
C23 H23A . 0.9600 ?
C23 H23B . 0.9600 ?
C23 H23C . 0.9600 ?
C24 C25 . 1.542(4) ?
C24 H24A . 0.9600 ?
C24 H24B . 0.9600 ?
C24 H24C . 0.9600 ?
C25 C30 . 1.526(4) ?
C25 C26 . 1.541(4) ?
C25 C34 . 1.566(4) ?
C26 C27 . 1.522(4) ?
C26 H26A . 0.9700 ?
C26 H26B . 0.9700 ?
C27 C28 . 1.502(4) ?
C27 H27A . 0.9700 ?
C27 H27B . 0.9700 ?
C28 C29 . 1.458(5) ?
C29 C30 . 1.341(4) ?
C29 H29 . 0.9300 ?
C30 C31 . 1.499(4) ?
C31 C32 . 1.536(4) ?
C31 H31A . 0.9700 ?
C31 H31B . 0.9700 ?
C32 C33 . 1.525(4) ?
C32 H32A . 0.9700 ?
C32 H32B . 0.9700 ?
C33 C39 . 1.528(4) ?
C33 C34 . 1.540(4) ?
C33 H33 . 0.9800 ?
C34 C35 . 1.538(4) ?
C34 H34 . 0.9800 ?
C35 C36 . 1.538(4) ?
C35 H35 . 0.9700 ?
C35 H35B . 0.9700 ?
C36 C37 . 1.530(4) ?
C36 H36A . 0.9700 ?
C36 H36B . 0.9700 ?
C37 C38 . 1.534(4) ?
C37 C39 . 1.548(4) ?
C37 C42 . 1.553(4) ?
C38 H38A . 0.9600 ?
C38 H38B . 0.9600 ?
C38 H38C . 0.9600 ?
C39 C40 . 1.530(4) ?
C39 H39 . 0.9800 ?
C40 C41 . 1.518(4) ?
C40 H40A . 0.9700 ?
C40 H40B . 0.9700 ?
C41 C42 . 1.538(4) ?
C42 C43 . 1.529(4) ?
C42 H42 . 0.9800 ?
C43 C44 . 1.515(4) ?
C43 H43 . 0.9800 ?
C44 H44A . 0.9600 ?
C44 H44B . 0.9600 ?
C44 H44C . 0.9600 ?
C45 C46 . 1.498(4) ?
C46 H46A . 0.9600 ?
C46 H46B . 0.9600 ?
C46 H46C . 0.9600 ?

loop_
_geom_hbond_atom_site_label_D
_geom_hbond_atom_site_label_H
_geom_hbond_atom_site_label_A
_geom_hbond_site_symmetry_A
_geom_hbond_distance_DH
_geom_hbond_distance_HA
_geom_hbond_distance_DA
_geom_hbond_angle_DHA
C23 H23B O2 1_655 0.96 2.46 3.393(4) 165
C46 H46B O6 1_655 0.96 2.49 3.431(4) 167

loop_
_geom_torsion_atom_site_label_1
_geom_torsion_atom_site_label_2
_geom_torsion_atom_site_label_3
_geom_torsion_atom_site_label_4
_geom_torsion_site_symmetry_1
_geom_torsion_site_symmetry_2
_geom_torsion_site_symmetry_3
_geom_torsion_site_symmetry_4
_geom_torsion
_geom_torsion_publ_flag
C7 C2 C3 C4 . . . . 45.7(4) ?
C1 C2 C3 C4 . . . . -73.2(3) ?
C11 C2 C3 C4 . . . . 164.8(3) ?
C2 C3 C4 C5 . . . . -55.9(4) ?
C3 C4 C5 O1 . . . . -146.1(3) ?
C3 C4 C5 C6 . . . . 35.0(4) ?
O1 C5 C6 C7 . . . . 174.6(3) ?
C4 C5 C6 C7 . . . . -6.5(4) ?
C5 C6 C7 C8 . . . . 175.6(3) ?
C5 C6 C7 C2 . . . . -3.0(5) ?
C1 C2 C7 C6 . . . . 103.3(3) ?
C3 C2 C7 C6 . . . . -16.9(4) ?
C11 C2 C7 C6 . . . . -135.0(3) ?
C1 C2 C7 C8 . . . . -75.4(3) ?
C3 C2 C7 C8 . . . . 164.5(3) ?
C11 C2 C7 C8 . . . . 46.4(3) ?
C6 C7 C8 C9 . . . . 128.6(3) ?
C2 C7 C8 C9 . . . . -52.7(4) ?
C7 C8 C9 C10 . . . . 56.5(3) ?
C8 C9 C10 C16 . . . . -177.8(2) ?
C8 C9 C10 C11 . . . . -58.1(3) ?
C9 C10 C11 C12 . . . . -177.0(2) ?
C16 C10 C11 C12 . . . . -54.8(3) ?
C9 C10 C11 C2 . . . . 54.6(3) ?
C16 C10 C11 C2 . . . . 176.9(2) ?
C7 C2 C11 C10 . . . . -46.7(3) ?
C1 C2 C11 C10 . . . . 72.9(3) ?
C3 C2 C11 C10 . . . . -166.0(2) ?
C7 C2 C11 C12 . . . . -174.4(2) ?
C1 C2 C11 C12 . . . . -54.8(3) ?
C3 C2 C11 C12 . . . . 66.3(3) ?
C10 C11 C12 C13 . . . . 53.1(3) ?
C2 C11 C12 C13 . . . . -177.6(2) ?
C11 C12 C13 C14 . . . . -53.8(3) ?
C12 C13 C14 C15 . . . . -67.9(3) ?
C12 C13 C14 C16 . . . . 55.5(3) ?
C12 C13 C14 C19 . . . . 166.6(2) ?
C9 C10 C16 C17 . . . . -53.0(3) ?
C11 C10 C16 C17 . . . . -174.8(2) ?
C9 C10 C16 C14 . . . . -176.4(2) ?
C11 C10 C16 C14 . . . . 61.8(3) ?
C13 C14 C16 C17 . . . . 166.9(2) ?
C15 C14 C16 C17 . . . . -70.7(3) ?
C19 C14 C16 C17 . . . . 45.0(3) ?
C13 C14 C16 C10 . . . . -62.3(3) ?
C15 C14 C16 C10 . . . . 60.1(3) ?
C19 C14 C16 C10 . . . . 175.9(2) ?
C10 C16 C17 C18 . . . . -158.1(2) ?
C14 C16 C17 C18 . . . . -30.4(3) ?
C16 C17 C18 O2 . . . . -176.4(3) ?
C16 C17 C18 C19 . . . . 3.8(3) ?
O2 C18 C19 C20 . . . . -27.7(4) ?
C17 C18 C19 C20 . . . . 152.0(2) ?
O2 C18 C19 C14 . . . . -156.1(3) ?
C17 C18 C19 C14 . . . . 23.7(3) ?
C13 C14 C19 C20 . . . . 77.6(3) ?
C15 C14 C19 C20 . . . . -48.9(3) ?
C16 C14 C19 C20 . . . . -167.4(2) ?
C13 C14 C19 C18 . . . . -156.0(2) ?
C15 C14 C19 C18 . . . . 77.5(3) ?
C16 C14 C19 C18 . . . . -41.0(2) ?
C22 O3 C20 C21 . . . . -91.5(3) ?
C22 O3 C20 C19 . . . . 145.7(2) ?
C18 C19 C20 O3 . . . . 179.4(2) ?
C14 C19 C20 O3 . . . . -60.8(3) ?
C18 C19 C20 C21 . . . . 62.3(3) ?
C14 C19 C20 C21 . . . . -177.8(2) ?
C20 O3 C22 O4 . . . . -8.6(4) ?
C20 O3 C22 C23 . . . . 171.8(2) ?
C30 C25 C26 C27 . . . . 46.1(3) ?
C24 C25 C26 C27 . . . . -72.4(3) ?
C34 C25 C26 C27 . . . . 165.3(3) ?
C25 C26 C27 C28 . . . . -54.0(4) ?
C26 C27 C28 O5 . . . . -152.6(3) ?
C26 C27 C28 C29 . . . . 30.9(4) ?
O5 C28 C29 C30 . . . . -178.2(3) ?
C27 C28 C29 C30 . . . . -1.7(4) ?
C28 C29 C30 C31 . . . . 172.1(3) ?
C28 C29 C30 C25 . . . . -5.4(5) ?
C26 C25 C30 C29 . . . . -17.0(4) ?
C24 C25 C30 C29 . . . . 102.6(3) ?
C34 C25 C30 C29 . . . . -135.6(3) ?
C26 C25 C30 C31 . . . . 165.4(3) ?
C24 C25 C30 C31 . . . . -75.0(3) ?
C34 C25 C30 C31 . . . . 46.8(3) ?
C29 C30 C31 C32 . . . . 130.3(3) ?
C25 C30 C31 C32 . . . . -52.1(4) ?
C30 C31 C32 C33 . . . . 55.3(4) ?
C31 C32 C33 C39 . . . . -177.2(2) ?
C31 C32 C33 C34 . . . . -56.9(3) ?
C32 C33 C34 C35 . . . . -175.6(2) ?
C39 C33 C34 C35 . . . . -53.4(3) ?
C32 C33 C34 C25 . . . . 55.0(3) ?
C39 C33 C34 C25 . . . . 177.1(2) ?
C30 C25 C34 C35 . . . . -176.6(2) ?
C26 C25 C34 C35 . . . . 63.7(3) ?
C24 C25 C34 C35 . . . . -57.2(3) ?
C30 C25 C34 C33 . . . . -47.8(3) ?
C26 C25 C34 C33 . . . . -167.4(2) ?
C24 C25 C34 C33 . . . . 71.6(3) ?
C33 C34 C35 C36 . . . . 52.0(3) ?
C25 C34 C35 C36 . . . . -177.9(2) ?
C34 C35 C36 C37 . . . . -53.6(3) ?
C35 C36 C37 C38 . . . . -67.5(3) ?
C35 C36 C37 C39 . . . . 55.6(3) ?
C35 C36 C37 C42 . . . . 166.8(2) ?
C32 C33 C39 C40 . . . . -54.3(3) ?
C34 C33 C39 C40 . . . . -176.2(2) ?
C32 C33 C39 C37 . . . . -177.6(2) ?
C34 C33 C39 C37 . . . . 60.5(3) ?
C36 C37 C39 C33 . . . . -61.6(3) ?
C38 C37 C39 C33 . . . . 60.3(3) ?
C42 C37 C39 C33 . . . . 176.1(2) ?
C36 C37 C39 C40 . . . . 167.3(2) ?
C38 C37 C39 C40 . . . . -70.8(3) ?
C42 C37 C39 C40 . . . . 45.0(3) ?
C33 C39 C40 C41 . . . . -157.7(2) ?
C37 C39 C40 C41 . . . . -29.9(3) ?
C39 C40 C41 O6 . . . . -177.9(3) ?
C39 C40 C41 C42 . . . . 2.8(3) ?
O6 C41 C42 C43 . . . . -26.0(4) ?
C40 C41 C42 C43 . . . . 153.2(2) ?
O6 C41 C42 C37 . . . . -154.3(3) ?
C40 C41 C42 C37 . . . . 24.9(3) ?
C36 C37 C42 C43 . . . . 76.4(3) ?
C38 C37 C42 C43 . . . . -50.1(3) ?
C39 C37 C42 C43 . . . . -168.6(2) ?
C36 C37 C42 C41 . . . . -156.9(2) ?
C38 C37 C42 C41 . . . . 76.6(3) ?
C39 C37 C42 C41 . . . . -41.9(2) ?
C45 O7 C43 C44 . . . . -95.8(3) ?
C45 O7 C43 C42 . . . . 141.0(2) ?
C41 C42 C43 O7 . . . . 177.4(2) ?
C37 C42 C43 O7 . . . . -62.5(3) ?
C41 C42 C43 C44 . . . . 60.7(3) ?
C37 C42 C43 C44 . . . . -179.2(3) ?
C43 O7 C45 O8 . . . . -7.9(4) ?
C43 O7 C45 C46 . . . . 173.4(2) ?
